data_4079333
loop_
_publ_author_name
'Lo, Yih-Hsing'
'Wang, Tsang-Hsiu'
'Lee, Chia-Yi'
'Feng, Ying-Hsuan'

_publ_section_title
;
 Preparation, Characterization, and Reactivity of Azido Complex Containing
 a Tp(tBuNC)(PPh3)Ru Fragment and Ruthenium-Catalyzed Cycloaddition of
 Organic Azides with Alkynes in Organic and Aqueous Media
;
_journal_issue 19
_journal_name_full Organometallics
_journal_page_first 6887
_journal_paper_doi 10.1021/om300687a
_journal_volume 31
_journal_year 2012
_chemical_formula_moiety 'C20 H28 B N9 Ru S'
_chemical_formula_sum 'C20 H28 B N9 Ru S'
_chemical_formula_weight 538.45
_chemical_name_systematic
;
 ?
;
_space_group_IT_number 14
_symmetry_cell_setting monoclinic
_symmetry_space_group_name_Hall '-P 2ybc'
_symmetry_space_group_name_H-M 'P 1 21/c 1'
_atom_sites_solution_hydrogens geom
_atom_sites_solution_primary direct
_atom_sites_solution_secondary difmap
_audit_creation_method SHELXL-97
_cell_angle_alpha 90.00
_cell_angle_beta 105.7380(10)
_cell_angle_gamma 90.00
_cell_formula_units_Z 4
_cell_length_a 11.04680(10)
_cell_length_b 14.3383(2)
_cell_length_c 16.6963(3)
_cell_measurement_reflns_used 17659
_cell_measurement_temperature 200(2)
_cell_measurement_theta_max 25.028
_cell_measurement_theta_min 2.037
_cell_volume 2545.43(6)
_computing_cell_refinement 'HKL Scalepack (Otwinowski & Minor 1997)'
_computing_data_collection 'Collect (Nonius BV, 1997-2000)'
_computing_data_reduction 'HKL Denzo and Scalepack'
_computing_molecular_graphics 'Ortep-3 for Windows (Farrugia, 1997)'
_computing_publication_material 'WinGX publication routines (Farrugia, 1999)'
_computing_structure_refinement 'SHELXL-97 (Sheldrick, 1997)'
_computing_structure_solution 'SHELXS-86 (Sheldrick, 1986)'
_diffrn_ambient_temperature 200(2)
_diffrn_detector_area_resol_mean 9
_diffrn_measured_fraction_theta_full 0.997
_diffrn_measured_fraction_theta_max 0.997
_diffrn_measurement_device_type KappaCCD
_diffrn_measurement_method 'CCD rotation images, thick slices'
_diffrn_radiation_monochromator graphite
_diffrn_radiation_source 'fine-focus sealed tube'
_diffrn_radiation_type MoK\a
_diffrn_radiation_wavelength 0.71073
_diffrn_reflns_av_R_equivalents 0.0606
_diffrn_reflns_av_sigmaI/netI 0.0354
_diffrn_reflns_limit_h_max 12
_diffrn_reflns_limit_h_min -13
_diffrn_reflns_limit_k_max 17
_diffrn_reflns_limit_k_min -17
_diffrn_reflns_limit_l_max 19
_diffrn_reflns_limit_l_min -19
_diffrn_reflns_number 18102
_diffrn_reflns_theta_full 25.04
_diffrn_reflns_theta_max 25.04
_diffrn_reflns_theta_min 2.38
_exptl_absorpt_coefficient_mu 0.723
_exptl_absorpt_correction_T_max 0.8537
_exptl_absorpt_correction_T_min 0.7114
_exptl_absorpt_correction_type multi-scan
_exptl_absorpt_process_details
;
 ?
;
_exptl_crystal_colour 'pale green'
_exptl_crystal_density_diffrn 1.405
_exptl_crystal_density_method 'not measured'
_exptl_crystal_description prism
_exptl_crystal_F_000 1104
_exptl_crystal_size_max 0.48
_exptl_crystal_size_mid 0.4
_exptl_crystal_size_min 0.32
_refine_diff_density_max 1.321
_refine_diff_density_min -0.936
_refine_diff_density_rms 0.176
_refine_ls_extinction_method none
_refine_ls_goodness_of_fit_ref 1.092
_refine_ls_hydrogen_treatment fixed
_refine_ls_matrix_type full
_refine_ls_number_parameters 289
_refine_ls_number_reflns 4486
_refine_ls_number_restraints 0
_refine_ls_restrained_S_all 1.092
_refine_ls_R_factor_all 0.0365
_refine_ls_R_factor_gt 0.0310
_refine_ls_shift/su_max 0.001
_refine_ls_shift/su_mean 0.000
_refine_ls_structure_factor_coef Fsqd
_refine_ls_weighting_details 'calc w=1/[\s^2^(Fo^2^)+(0.0328P)^2^+2.5933P] where P=(Fo^2^+2Fc^2^)/3'
_refine_ls_weighting_scheme calc
_refine_ls_wR_factor_gt 0.0761
_refine_ls_wR_factor_ref 0.0811
_reflns_number_gt 4014
_reflns_number_total 4486
_reflns_threshold_expression >2sigma(I)
_cod_data_source_file om300687a_si_003.cif
_cod_data_source_block 7
_cod_original_sg_symbol_H-M 'P 21/c'
_cod_database_code 4079333

loop_
_symmetry_equiv_pos_as_xyz
'x, y, z'
'-x, y+1/2, -z+1/2'
'-x, -y, -z'
'x, -y-1/2, z-1/2'

loop_
_atom_site_label
_atom_site_type_symbol
_atom_site_fract_x
_atom_site_fract_y
_atom_site_fract_z
_atom_site_U_iso_or_equiv
_atom_site_adp_type
_atom_site_occupancy
_atom_site_symmetry_multiplicity
_atom_site_calc_flag
_atom_site_refinement_flags
Ru1 Ru 0.675924(18) 0.007148(13) 0.276262(12) 0.02208(9) Uani 1 1 d .
S1 S 0.78950(7) -0.29007(5) 0.41543(5) 0.0412(2) Uani 1 1 d .
N1 N 0.6539(2) 0.13885(15) 0.22288(13) 0.0268(5) Uani 1 1 d .
N2 N 0.7583(2) 0.18958(15) 0.22282(14) 0.0301(5) Uani 1 1 d .
N3 N 0.8192(2) 0.06772(15) 0.37234(13) 0.0277(5) Uani 1 1 d .
N4 N 0.9028(2) 0.12767(15) 0.35266(14) 0.0293(5) Uani 1 1 d .
N5 N 0.8189(2) -0.01297(15) 0.21526(15) 0.0299(5) Uani 1 1 d .
N6 N 0.9010(2) 0.05762(16) 0.21448(14) 0.0297(5) Uani 1 1 d .
N7 N 0.7176(2) -0.12066(15) 0.33374(14) 0.0285(5) Uani 1 1 d .
N8 N 0.4646(2) -0.07797(16) 0.13325(14) 0.0321(5) Uani 1 1 d .
N9 N 0.4639(2) 0.05898(16) 0.35652(14) 0.0304(5) Uani 1 1 d .
C1 C 0.5545(3) 0.1934(2) 0.19105(17) 0.0340(6) Uani 1 1 d .
H1 H 0.4711 0.1760 0.1839 0.041 Uiso 1 1 calc R
C2 C 0.5940(3) 0.2802(2) 0.17023(19) 0.0432(7) Uani 1 1 d .
H2 H 0.5439 0.3308 0.1473 0.052 Uiso 1 1 calc R
C3 C 0.7232(3) 0.2747(2) 0.19088(19) 0.0391(7) Uani 1 1 d .
H3 H 0.7772 0.3219 0.1839 0.047 Uiso 1 1 calc R
C4 C 0.8474(3) 0.0646(2) 0.45479(17) 0.0353(6) Uani 1 1 d .
H4 H 0.8052 0.0288 0.4850 0.042 Uiso 1 1 calc R
C5 C 0.9491(3) 0.1228(2) 0.48963(19) 0.0418(7) Uani 1 1 d .
H5 H 0.9872 0.1329 0.5458 0.050 Uiso 1 1 calc R
C6 C 0.9809(3) 0.1615(2) 0.42361(18) 0.0360(7) Uani 1 1 d .
H6 H 1.0455 0.2041 0.4268 0.043 Uiso 1 1 calc R
C7 C 0.8454(3) -0.0809(2) 0.1687(2) 0.0441(8) Uani 1 1 d .
H7 H 0.8034 -0.1377 0.1584 0.053 Uiso 1 1 calc R
C8 C 0.9450(3) -0.0548(2) 0.1377(2) 0.0534(9) Uani 1 1 d .
H8 H 0.9821 -0.0898 0.1039 0.064 Uiso 1 1 calc R
C9 C 0.9767(3) 0.0328(2) 0.1673(2) 0.0407(7) Uani 1 1 d .
H9 H 1.0401 0.0693 0.1566 0.049 Uiso 1 1 calc R
C10 C 0.7478(2) -0.19098(19) 0.36685(16) 0.0282(6) Uani 1 1 d .
C11 C 0.5452(2) -0.04674(18) 0.18562(16) 0.0275(6) Uani 1 1 d .
C12 C 0.3522(2) -0.10982(19) 0.07111(17) 0.0306(6) Uani 1 1 d .
C13 C 0.3678(4) -0.0891(4) -0.0134(2) 0.0875(17) Uani 1 1 d .
H13A H 0.4401 -0.1216 -0.0205 0.131 Uiso 1 1 calc R
H13B H 0.3790 -0.0233 -0.0187 0.131 Uiso 1 1 calc R
H13C H 0.2942 -0.1092 -0.0551 0.131 Uiso 1 1 calc R
C14 C 0.3388(4) -0.2133(3) 0.0831(3) 0.0784(14) Uani 1 1 d .
H14A H 0.3274 -0.2246 0.1372 0.118 Uiso 1 1 calc R
H14B H 0.4132 -0.2447 0.0782 0.118 Uiso 1 1 calc R
H14C H 0.2672 -0.2363 0.0413 0.118 Uiso 1 1 calc R
C15 C 0.2422(4) -0.0587(3) 0.0873(3) 0.0806(14) Uani 1 1 d .
H15A H 0.2366 -0.0730 0.1424 0.121 Uiso 1 1 calc R
H15B H 0.1662 -0.0778 0.0474 0.121 Uiso 1 1 calc R
H15C H 0.2537 0.0072 0.0825 0.121 Uiso 1 1 calc R
C16 C 0.5455(2) 0.03644(18) 0.32921(15) 0.0251(5) Uani 1 1 d .
C17 C 0.3512(3) 0.09190(18) 0.37762(16) 0.0284(6) Uani 1 1 d .
C18 C 0.2547(3) 0.0138(2) 0.3570(2) 0.0423(7) Uani 1 1 d .
H18A H 0.2343 0.0004 0.2985 0.063 Uiso 1 1 calc R
H18B H 0.1800 0.0326 0.3716 0.063 Uiso 1 1 calc R
H18C H 0.2888 -0.0411 0.3879 0.063 Uiso 1 1 calc R
C19 C 0.3036(3) 0.1772(2) 0.3243(2) 0.0492(8) Uani 1 1 d .
H19A H 0.2833 0.1601 0.2666 0.074 Uiso 1 1 calc R
H19B H 0.3676 0.2243 0.3355 0.074 Uiso 1 1 calc R
H19C H 0.2298 0.2008 0.3372 0.074 Uiso 1 1 calc R
C20 C 0.3863(3) 0.1148(2) 0.46972(19) 0.0477(8) Uani 1 1 d .
H20A H 0.4164 0.0595 0.5013 0.071 Uiso 1 1 calc R
H20B H 0.3137 0.1379 0.4845 0.071 Uiso 1 1 calc R
H20C H 0.4511 0.1614 0.4817 0.071 Uiso 1 1 calc R
B1 B 0.8910(3) 0.1494(2) 0.2606(2) 0.0311(7) Uani 1 1 d .
H1A H 0.9558 0.1938 0.2553 0.037 Uiso 1 1 calc R

loop_
_atom_site_aniso_label
_atom_site_aniso_U_11
_atom_site_aniso_U_22
_atom_site_aniso_U_33
_atom_site_aniso_U_23
_atom_site_aniso_U_13
_atom_site_aniso_U_12
Ru1 0.01828(13) 0.02268(13) 0.02423(13) -0.00159(8) 0.00398(9) -0.00108(8)
S1 0.0446(5) 0.0265(4) 0.0435(4) 0.0021(3) -0.0034(4) 0.0018(3)
N1 0.0243(11) 0.0291(12) 0.0256(11) -0.0005(9) 0.0043(9) 0.0010(9)
N2 0.0302(12) 0.0243(11) 0.0355(12) 0.0025(10) 0.0085(10) -0.0011(9)
N3 0.0236(11) 0.0266(11) 0.0299(12) 0.0006(9) 0.0021(9) 0.0007(9)
N4 0.0220(11) 0.0263(11) 0.0364(13) -0.0034(10) 0.0025(9) -0.0031(9)
N5 0.0239(13) 0.0284(12) 0.0382(14) -0.0021(10) 0.0098(11) -0.0023(9)
N6 0.0219(11) 0.0316(12) 0.0363(13) 0.0006(10) 0.0094(10) -0.0032(9)
N7 0.0246(11) 0.0271(12) 0.0330(12) -0.0025(10) 0.0068(10) -0.0015(9)
N8 0.0282(12) 0.0388(13) 0.0278(12) -0.0075(10) 0.0055(10) -0.0087(10)
N9 0.0297(12) 0.0338(13) 0.0287(12) 0.0025(10) 0.0096(10) 0.0053(10)
C1 0.0288(14) 0.0417(16) 0.0290(14) 0.0038(12) 0.0038(11) 0.0092(12)
C2 0.0495(19) 0.0357(17) 0.0426(18) 0.0138(13) 0.0092(15) 0.0155(14)
C3 0.0457(18) 0.0283(15) 0.0424(17) 0.0094(13) 0.0102(14) 0.0014(13)
C4 0.0323(15) 0.0369(15) 0.0320(15) 0.0021(12) 0.0008(12) 0.0025(12)
C5 0.0366(16) 0.0476(18) 0.0320(16) -0.0068(14) -0.0062(13) 0.0014(14)
C6 0.0231(14) 0.0331(15) 0.0447(17) -0.0090(13) -0.0032(12) -0.0029(11)
C7 0.0415(18) 0.0320(16) 0.067(2) -0.0143(15) 0.0283(16) -0.0054(13)
C8 0.047(2) 0.051(2) 0.074(2) -0.0190(18) 0.0370(19) -0.0021(16)
C9 0.0267(15) 0.0470(18) 0.0541(19) -0.0017(15) 0.0205(14) -0.0015(13)
C10 0.0255(14) 0.0273(14) 0.0299(14) -0.0061(12) 0.0043(11) -0.0037(11)
C11 0.0281(14) 0.0262(13) 0.0313(14) -0.0007(11) 0.0135(12) -0.0009(11)
C12 0.0258(14) 0.0359(15) 0.0271(14) -0.0059(11) 0.0021(11) -0.0078(11)
C13 0.077(3) 0.153(5) 0.0287(18) -0.007(2) 0.0073(19) -0.057(3)
C14 0.077(3) 0.049(2) 0.087(3) -0.002(2) -0.017(2) -0.022(2)
C15 0.040(2) 0.095(3) 0.097(3) -0.036(3) 0.002(2) 0.014(2)
C16 0.0247(14) 0.0248(13) 0.0220(12) 0.0022(10) -0.0001(11) -0.0014(11)
C17 0.0299(14) 0.0287(14) 0.0285(14) 0.0016(11) 0.0110(11) 0.0063(11)
C18 0.0375(17) 0.0449(18) 0.0469(19) -0.0032(14) 0.0156(15) -0.0002(13)
C19 0.0484(19) 0.0419(18) 0.062(2) 0.0191(16) 0.0228(17) 0.0157(15)
C20 0.060(2) 0.052(2) 0.0346(17) -0.0072(14) 0.0197(16) -0.0007(16)
B1 0.0244(15) 0.0288(16) 0.0398(17) -0.0005(13) 0.0082(13) -0.0055(12)

loop_
_atom_type_symbol
_atom_type_description
_atom_type_scat_dispersion_real
_atom_type_scat_dispersion_imag
_atom_type_scat_source
C C 0.0033 0.0016 'International Tables Vol C Tables 4.2.6.8 and 6.1.1.4'
H H 0.0000 0.0000 'International Tables Vol C Tables 4.2.6.8 and 6.1.1.4'
Ru Ru -1.2594 0.8363 'International Tables Vol C Tables 4.2.6.8 and 6.1.1.4'
P P 0.1023 0.0942 'International Tables Vol C Tables 4.2.6.8 and 6.1.1.4'
N N 0.0061 0.0033 'International Tables Vol C Tables 4.2.6.8 and 6.1.1.4'
S S 0.1246 0.1234 'International Tables Vol C Tables 4.2.6.8 and 6.1.1.4'
B B 0.0013 0.0007 'International Tables Vol C Tables 4.2.6.8 and 6.1.1.4'

loop_
_geom_angle_atom_site_label_1
_geom_angle_atom_site_label_2
_geom_angle_atom_site_label_3
_geom_angle
C16 Ru1 C11 87.37(10)
C16 Ru1 N7 94.61(10)
C11 Ru1 N7 91.94(10)
C16 Ru1 N1 89.07(9)
C11 Ru1 N1 92.96(10)
N7 Ru1 N1 174.00(8)
C16 Ru1 N3 93.53(9)
C11 Ru1 N3 178.53(9)
N7 Ru1 N3 89.16(8)
N1 Ru1 N3 85.88(8)
C16 Ru1 N5 175.16(9)
C11 Ru1 N5 93.70(10)
N7 Ru1 N5 90.07(8)
N1 Ru1 N5 86.16(8)
N3 Ru1 N5 85.32(9)
C1 N1 N2 107.0(2)
C1 N1 Ru1 133.77(19)
N2 N1 Ru1 119.05(16)
C3 N2 N1 109.4(2)
C3 N2 B1 129.8(2)
N1 N2 B1 120.7(2)
C4 N3 N4 106.7(2)
C4 N3 Ru1 133.72(19)
N4 N3 Ru1 119.52(16)
C6 N4 N3 109.1(2)
C6 N4 B1 131.5(2)
N3 N4 B1 119.3(2)
C7 N5 N6 106.6(2)
C7 N5 Ru1 133.88(19)
N6 N5 Ru1 119.27(16)
C9 N6 N5 109.3(2)
C9 N6 B1 131.2(2)
N5 N6 B1 119.4(2)
C10 N7 Ru1 176.3(2)
C11 N8 C12 172.8(3)
C16 N9 C17 171.0(3)
N1 C1 C2 110.0(3)
N1 C1 H1 125.0
C2 C1 H1 125.0
C3 C2 C1 105.1(3)
C3 C2 H2 127.4
C1 C2 H2 127.4
N2 C3 C2 108.5(3)
N2 C3 H3 125.7
C2 C3 H3 125.7
N3 C4 C5 110.4(3)
N3 C4 H4 124.8
C5 C4 H4 124.8
C6 C5 C4 105.2(3)
C6 C5 H5 127.4
C4 C5 H5 127.4
N4 C6 C5 108.6(3)
N4 C6 H6 125.7
C5 C6 H6 125.7
N5 C7 C8 110.1(3)
N5 C7 H7 124.9
C8 C7 H7 124.9
C9 C8 C7 105.4(3)
C9 C8 H8 127.3
C7 C8 H8 127.3
N6 C9 C8 108.5(3)
N6 C9 H9 125.8
C8 C9 H9 125.8
N7 C10 S1 178.8(3)
N8 C11 Ru1 177.6(2)
N8 C12 C13 108.4(2)
N8 C12 C15 107.0(2)
C13 C12 C15 112.2(4)
N8 C12 C14 108.0(3)
C13 C12 C14 111.1(3)
C15 C12 C14 110.0(3)
C12 C13 H13A 109.5
C12 C13 H13B 109.5
H13A C13 H13B 109.5
C12 C13 H13C 109.5
H13A C13 H13C 109.5
H13B C13 H13C 109.5
C12 C14 H14A 109.5
C12 C14 H14B 109.5
H14A C14 H14B 109.5
C12 C14 H14C 109.5
H14A C14 H14C 109.5
H14B C14 H14C 109.5
C12 C15 H15A 109.5
C12 C15 H15B 109.5
H15A C15 H15B 109.5
C12 C15 H15C 109.5
H15A C15 H15C 109.5
H15B C15 H15C 109.5
N9 C16 Ru1 174.9(2)
N9 C17 C20 108.3(2)
N9 C17 C19 107.5(2)
C20 C17 C19 111.9(3)
N9 C17 C18 107.4(2)
C20 C17 C18 111.1(2)
C19 C17 C18 110.5(3)
C17 C18 H18A 109.5
C17 C18 H18B 109.5
H18A C18 H18B 109.5
C17 C18 H18C 109.5
H18A C18 H18C 109.5
H18B C18 H18C 109.5
C17 C19 H19A 109.5
C17 C19 H19B 109.5
H19A C19 H19B 109.5
C17 C19 H19C 109.5
H19A C19 H19C 109.5
H19B C19 H19C 109.5
C17 C20 H20A 109.5
C17 C20 H20B 109.5
H20A C20 H20B 109.5
C17 C20 H20C 109.5
H20A C20 H20C 109.5
H20B C20 H20C 109.5
N4 B1 N6 109.1(2)
N4 B1 N2 107.3(2)
N6 B1 N2 107.6(2)
N4 B1 H1A 110.9
N6 B1 H1A 110.9
N2 B1 H1A 110.9

loop_
_geom_bond_atom_site_label_1
_geom_bond_atom_site_label_2
_geom_bond_distance
Ru1 C16 1.930(3)
Ru1 C11 1.946(3)
Ru1 N7 2.062(2)
Ru1 N1 2.074(2)
Ru1 N3 2.111(2)
Ru1 N5 2.118(2)
S1 C10 1.639(3)
N1 C1 1.336(3)
N1 N2 1.363(3)
N2 C3 1.347(4)
N2 B1 1.542(4)
N3 C4 1.327(4)
N3 N4 1.365(3)
N4 C6 1.352(3)
N4 B1 1.539(4)
N5 C7 1.328(4)
N5 N6 1.362(3)
N6 C9 1.344(4)
N6 B1 1.544(4)
N7 C10 1.155(3)
N8 C11 1.156(3)
N8 C12 1.458(3)
N9 C16 1.161(3)
N9 C17 1.461(3)
C1 C2 1.393(4)
C1 H1 0.9300
C2 C3 1.377(4)
C2 H2 0.9300
C3 H3 0.9300
C4 C5 1.393(4)
C4 H4 0.9300
C5 C6 1.362(4)
C5 H5 0.9300
C6 H6 0.9300
C7 C8 1.388(4)
C7 H7 0.9300
C8 C9 1.360(5)
C8 H8 0.9300
C9 H9 0.9300
C12 C13 1.496(4)
C12 C15 1.505(5)
C12 C14 1.509(5)
C13 H13A 0.9600
C13 H13B 0.9600
C13 H13C 0.9600
C14 H14A 0.9600
C14 H14B 0.9600
C14 H14C 0.9600
C15 H15A 0.9600
C15 H15B 0.9600
C15 H15C 0.9600
C17 C20 1.516(4)
C17 C19 1.520(4)
C17 C18 1.520(4)
C18 H18A 0.9600
C18 H18B 0.9600
C18 H18C 0.9600
C19 H19A 0.9600
C19 H19B 0.9600
C19 H19C 0.9600
C20 H20A 0.9600
C20 H20B 0.9600
C20 H20C 0.9600
B1 H1A 0.9800
